data_4029995
loop_
_publ_author_name
'Zhou, Xiaoli'
'Liu, Meiling'
'Luo, Puying'
'Lai, Yingjun'
'Yang, Tangtao'
'Ding, Qiuping'

_publ_section_title
;
 Synthesis of 2-trifluoromethylpyrazolo[5,1-a]isoquinolines via silver
 triflate-catalyzed or electrophile-mediated one-pot tandem reaction.
;
_journal_name_full 'Beilstein journal of organic chemistry'
_journal_page_first 2286
_journal_page_last 2292
_journal_paper_doi 10.3762/bjoc.10.238
_journal_volume 10
_journal_year 2014
_chemical_formula_sum 'C18 H13 F3 I N2 O2'
_chemical_formula_weight 473.20
_chemical_name_systematic
; 
 ? 
;
_space_group_IT_number 15
_symmetry_cell_setting monoclinic
_symmetry_space_group_name_Hall '-C 2yc'
_symmetry_space_group_name_H-M 'C 1 2/c 1'
_atom_sites_solution_hydrogens geom
_atom_sites_solution_primary direct
_atom_sites_solution_secondary difmap
_audit_creation_method SHELXL-97
_cell_angle_alpha 90.00
_cell_angle_beta 95.239(5)
_cell_angle_gamma 90.00
_cell_formula_units_Z 8
_cell_length_a 19.222(8)
_cell_length_b 13.042(5)
_cell_length_c 14.091(6)
_cell_measurement_reflns_used 8250
_cell_measurement_temperature 296(2)
_cell_measurement_theta_max 27.53
_cell_measurement_theta_min 2.32
_cell_volume 3518(2)
_computing_cell_refinement 'Bruker SMART'
_computing_data_collection 'Bruker SMART'
_computing_data_reduction 'Bruker SAINT'
_computing_molecular_graphics 'Bruker SHELXTL'
_computing_publication_material 'Bruker SHELXTL'
_computing_structure_refinement 'SHELXL-97 (Sheldrick, 1997)'
_computing_structure_solution 'SHELXS-97 (Sheldrick, 1990)'
_diffrn_ambient_temperature 296(2)
_diffrn_measured_fraction_theta_full 0.989
_diffrn_measured_fraction_theta_max 0.989
_diffrn_measurement_device_type 'CCD area detector'
_diffrn_measurement_method 'phi and omega scans'
_diffrn_radiation_monochromator graphite
_diffrn_radiation_source 'fine-focus sealed tube'
_diffrn_radiation_type MoK\a
_diffrn_radiation_wavelength 0.71073
_diffrn_reflns_av_R_equivalents 0.0237
_diffrn_reflns_av_sigmaI/netI 0.0191
_diffrn_reflns_limit_h_max 25
_diffrn_reflns_limit_h_min -24
_diffrn_reflns_limit_k_max 16
_diffrn_reflns_limit_k_min -16
_diffrn_reflns_limit_l_max 18
_diffrn_reflns_limit_l_min -18
_diffrn_reflns_number 16599
_diffrn_reflns_theta_full 27.71
_diffrn_reflns_theta_max 27.71
_diffrn_reflns_theta_min 2.44
_exptl_absorpt_coefficient_mu 1.866
_exptl_absorpt_correction_T_max 0.6843
_exptl_absorpt_correction_T_min 0.6426
_exptl_absorpt_correction_type none
_exptl_crystal_colour COLORLESS
_exptl_crystal_density_diffrn 1.787
_exptl_crystal_density_method 'not measured'
_exptl_crystal_description BLOCK
_exptl_crystal_F_000 1848
_exptl_crystal_size_max 0.26
_exptl_crystal_size_mid 0.24
_exptl_crystal_size_min 0.22
_refine_diff_density_max 0.834
_refine_diff_density_min -1.260
_refine_diff_density_rms 0.115
_refine_ls_extinction_method none
_refine_ls_goodness_of_fit_ref 1.004
_refine_ls_hydrogen_treatment mixed
_refine_ls_matrix_type full
_refine_ls_number_parameters 237
_refine_ls_number_reflns 4086
_refine_ls_number_restraints 0
_refine_ls_restrained_S_all 1.004
_refine_ls_R_factor_all 0.0487
_refine_ls_R_factor_gt 0.0409
_refine_ls_shift/su_max 0.001
_refine_ls_shift/su_mean 0.000
_refine_ls_structure_factor_coef Fsqd
_refine_ls_weighting_details 'calc w=1/[\s^2^(Fo^2^)+(0.0521P)^2^+8.9192P] where P=(Fo^2^+2Fc^2^)/3'
_refine_ls_weighting_scheme calc
_refine_ls_wR_factor_gt 0.1051
_refine_ls_wR_factor_ref 0.1118
_reflns_number_gt 3446
_reflns_number_total 4086
_reflns_threshold_expression >2sigma(I)
_cod_data_source_file 1860-5397-10-238-S3.cif
_cod_data_source_block 140825dqp_0m
_cod_depositor_comments
;
The following automatic conversions were performed:

'_symmetry_cell_setting' value 'Monoclinic' changed to 'monoclinic'
according to
/usr/data/users/saulius/crontab/automatic-downloads/current/Beilstein/lib/dictionaries/cif_core.dic
dictionary named 'cif_core.dic' version 2.4.2 from 2011-04-26.

Automatic conversion script
Id: cif_fix_values 2827 2014-09-09 07:05:25Z andrius 

 Adding full bibliography for 4029994--4029995.cif.
;
_cod_original_cell_volume 3518(3)
_cod_original_sg_symbol_H-M C2/c
_cod_database_code 4029995

loop_
_symmetry_equiv_pos_as_xyz
'x, y, z'
'-x, y, -z+1/2'
'x+1/2, y+1/2, z'
'-x+1/2, y+1/2, -z+1/2'
'-x, -y, -z'
'x, -y, z-1/2'
'-x+1/2, -y+1/2, -z'
'x+1/2, -y+1/2, z-1/2'

loop_
_atom_site_label
_atom_site_type_symbol
_atom_site_fract_x
_atom_site_fract_y
_atom_site_fract_z
_atom_site_U_iso_or_equiv
_atom_site_adp_type
_atom_site_occupancy
_atom_site_symmetry_multiplicity
_atom_site_calc_flag
_atom_site_refinement_flags
_atom_site_disorder_assembly
_atom_site_disorder_group
I1 I 1.015818(18) 0.11102(2) 0.08827(2) 0.08308(15) Uani 1 1 d . . .
N1 N 0.89564(12) 0.38791(16) 0.09666(16) 0.0370(5) Uani 1 1 d . . .
N2 N 0.82763(13) 0.41717(18) 0.08445(17) 0.0414(5) Uani 1 1 d . . .
F1 F 0.74212(14) 0.6016(2) 0.17320(18) 0.0829(7) Uani 1 1 d . . .
C17 C 0.82990(16) 0.5178(2) 0.09619(19) 0.0412(6) Uani 1 1 d . . .
C6 C 1.01500(15) 0.4460(2) 0.12549(18) 0.0436(6) Uani 1 1 d . . .
C4 C 0.89818(16) 0.5565(2) 0.11367(18) 0.0410(6) Uani 1 1 d . C .
C5 C 0.94103(15) 0.4689(2) 0.11257(17) 0.0379(5) Uani 1 1 d . . .
C13 C 0.91456(16) 0.2838(2) 0.09279(18) 0.0410(6) Uani 1 1 d . . .
F3 F 0.70939(12) 0.5096(2) 0.0535(2) 0.0959(9) Uani 1 1 d . . .
C3 C 0.9184(2) 0.6643(2) 0.1309(2) 0.0527(7) Uani 1 1 d . . .
F2 F 0.75846(17) 0.6531(2) 0.0341(2) 0.0981(9) Uani 1 1 d . . .
C12 C 0.98379(18) 0.2637(2) 0.1053(2) 0.0490(7) Uani 1 1 d . . .
C14 C 0.85761(18) 0.2079(2) 0.0715(2) 0.0503(7) Uani 1 1 d . . .
H14 H 0.8493 0.1892 0.0041 0.060 Uiso 1 1 calc R . .
C15 C 0.8469(2) 0.1219(3) 0.1394(3) 0.0694(11) Uani 1 1 d . . .
H15A H 0.8352 0.0550 0.1127 0.083 Uiso 1 1 calc R . .
H15B H 0.8760 0.1208 0.1994 0.083 Uiso 1 1 calc R . .
C18 C 0.76022(19) 0.5712(3) 0.0894(2) 0.0563(8) Uani 1 1 d . . .
C11 C 1.03643(17) 0.3424(3) 0.1230(2) 0.0500(7) Uani 1 1 d . . .
C7 C 1.06616(18) 0.5234(3) 0.1399(2) 0.0591(8) Uani 1 1 d . . .
H7 H 1.0526 0.5918 0.1405 0.071 Uiso 1 1 calc R . .
O2 O 0.8691(2) 0.7160(2) 0.1673(3) 0.0976(11) Uani 1 1 d . B .
C16 C 0.7941(2) 0.2037(3) 0.1251(3) 0.0681(10) Uani 1 1 d . . .
H16A H 0.7907 0.2526 0.1763 0.082 Uiso 1 1 calc R . .
H16B H 0.7499 0.1867 0.0896 0.082 Uiso 1 1 calc R . .
C10 C 1.1084(2) 0.3209(4) 0.1372(3) 0.0703(11) Uani 1 1 d . . .
H10 H 1.1235 0.2532 0.1358 0.084 Uiso 1 1 calc R . .
C8 C 1.1358(2) 0.4986(4) 0.1530(3) 0.0739(12) Uani 1 1 d . . .
H8 H 1.1692 0.5501 0.1621 0.089 Uiso 1 1 calc R . .
C9 C 1.1562(2) 0.3970(5) 0.1528(3) 0.0823(14) Uani 1 1 d . . .
H9 H 1.2034 0.3806 0.1634 0.099 Uiso 1 1 calc R . .
C2 C 0.8786(4) 0.8268(3) 0.1794(4) 0.1067(19) Uani 1 1 d . . .
H2A H 0.9235 0.8473 0.1594 0.128 Uiso 1 1 calc R A 2
H2B H 0.8422 0.8632 0.1408 0.128 Uiso 1 1 calc R A 2
C1 C 0.8751(4) 0.8511(4) 0.2787(5) 0.112(2) Uani 1 1 d . B 2
H1A H 0.8314 0.8276 0.2987 0.168 Uiso 1 1 calc R B 2
H1B H 0.8787 0.9240 0.2875 0.168 Uiso 1 1 calc R B 2
H1C H 0.9128 0.8179 0.3161 0.168 Uiso 1 1 calc R B 2
O1 O 0.97195(19) 0.7032(2) 0.1112(3) 0.0992(11) Uani 1 1 d . C 2

loop_
_atom_site_aniso_label
_atom_site_aniso_U_11
_atom_site_aniso_U_22
_atom_site_aniso_U_33
_atom_site_aniso_U_23
_atom_site_aniso_U_13
_atom_site_aniso_U_12
I1 0.1052(3) 0.05236(17) 0.0924(2) -0.00057(12) 0.01326(17) 0.03914(14)
N1 0.0465(12) 0.0291(11) 0.0356(11) -0.0001(8) 0.0042(9) 0.0029(9)
N2 0.0489(13) 0.0312(11) 0.0437(12) 0.0013(9) 0.0024(10) 0.0038(9)
F1 0.0812(15) 0.0975(19) 0.0720(14) -0.0115(12) 0.0182(12) 0.0334(13)
C17 0.0561(16) 0.0305(12) 0.0371(13) 0.0026(10) 0.0051(11) 0.0064(11)
C6 0.0481(15) 0.0557(17) 0.0276(11) -0.0037(11) 0.0060(10) -0.0034(13)
C4 0.0605(17) 0.0301(13) 0.0328(12) -0.0010(10) 0.0062(11) -0.0016(11)
C5 0.0510(15) 0.0336(13) 0.0295(11) -0.0024(9) 0.0052(10) -0.0034(11)
C13 0.0598(17) 0.0292(12) 0.0336(12) -0.0010(10) 0.0028(11) 0.0056(11)
F3 0.0604(13) 0.0827(17) 0.139(2) -0.0328(16) -0.0234(14) 0.0173(12)
C3 0.079(2) 0.0307(14) 0.0492(16) -0.0016(12) 0.0088(15) -0.0080(14)
F2 0.118(2) 0.0730(16) 0.1049(19) 0.0407(15) 0.0194(16) 0.0482(16)
C12 0.0637(19) 0.0400(15) 0.0438(15) -0.0015(12) 0.0074(13) 0.0162(13)
C14 0.073(2) 0.0297(13) 0.0463(15) -0.0009(11) -0.0047(14) -0.0008(13)
C15 0.095(3) 0.0365(16) 0.073(2) 0.0122(15) -0.010(2) -0.0115(17)
C18 0.066(2) 0.0435(16) 0.0592(19) 0.0005(14) 0.0038(15) 0.0156(15)
C11 0.0526(17) 0.0618(19) 0.0362(13) 0.0012(13) 0.0072(12) 0.0109(14)
C7 0.060(2) 0.072(2) 0.0453(16) -0.0089(15) 0.0078(14) -0.0157(17)
O2 0.121(3) 0.0319(13) 0.148(3) -0.0249(16) 0.055(2) -0.0082(15)
C16 0.071(2) 0.0458(18) 0.086(3) 0.0114(17) 0.0007(19) -0.0158(16)
C10 0.055(2) 0.094(3) 0.063(2) 0.007(2) 0.0089(16) 0.020(2)
C8 0.053(2) 0.115(4) 0.054(2) -0.006(2) 0.0044(15) -0.023(2)
C9 0.046(2) 0.138(5) 0.063(2) 0.007(2) 0.0026(17) 0.006(2)
C2 0.153(5) 0.0288(18) 0.143(5) -0.018(2) 0.039(4) -0.003(2)
C1 0.144(5) 0.055(3) 0.136(5) -0.026(3) 0.012(4) -0.006(3)
O1 0.101(2) 0.0487(16) 0.151(3) -0.0130(18) 0.028(2) -0.0210(16)

loop_
_atom_type_symbol
_atom_type_description
_atom_type_scat_dispersion_real
_atom_type_scat_dispersion_imag
_atom_type_scat_source
C C 0.0033 0.0016 'International Tables Vol C Tables 4.2.6.8 and 6.1.1.4'
H H 0.0000 0.0000 'International Tables Vol C Tables 4.2.6.8 and 6.1.1.4'
N N 0.0061 0.0033 'International Tables Vol C Tables 4.2.6.8 and 6.1.1.4'
O O 0.0106 0.0060 'International Tables Vol C Tables 4.2.6.8 and 6.1.1.4'
F F 0.0171 0.0103 'International Tables Vol C Tables 4.2.6.8 and 6.1.1.4'
I I -0.4742 1.8119 'International Tables Vol C Tables 4.2.6.8 and 6.1.1.4'

loop_
_geom_angle_atom_site_label_1
_geom_angle_atom_site_label_2
_geom_angle_atom_site_label_3
_geom_angle
N2 N1 C5 113.2(2)
N2 N1 C13 121.0(2)
C5 N1 C13 125.8(2)
C17 N2 N1 104.0(2)
N2 C17 C4 113.4(3)
N2 C17 C18 115.6(3)
C4 C17 C18 131.0(3)
C7 C6 C11 119.1(3)
C7 C6 C5 122.3(3)
C11 C6 C5 118.6(3)
C17 C4 C5 104.2(2)
C17 C4 C3 126.8(3)
C5 C4 C3 129.1(3)
N1 C5 C4 105.2(2)
N1 C5 C6 117.6(2)
C4 C5 C6 137.2(3)
C12 C13 N1 115.9(3)
C12 C13 C14 126.5(3)
N1 C13 C14 117.5(3)
O1 C3 O2 122.7(3)
O1 C3 C4 125.7(3)
O2 C3 C4 111.6(3)
C13 C12 C11 123.3(3)
C13 C12 I1 117.6(2)
C11 C12 I1 118.9(2)
C13 C14 C16 122.9(3)
C13 C14 C15 120.7(3)
C16 C14 C15 59.0(3)
C13 C14 H14 114.4
C16 C14 H14 114.4
C15 C14 H14 114.4
C16 C15 C14 60.3(2)
C16 C15 H15A 117.7
C14 C15 H15A 117.7
C16 C15 H15B 117.7
C14 C15 H15B 117.7
H15A C15 H15B 114.9
F1 C18 F2 106.9(3)
F1 C18 F3 106.1(3)
F2 C18 F3 106.6(3)
F1 C18 C17 112.8(3)
F2 C18 C17 112.7(3)
F3 C18 C17 111.3(3)
C10 C11 C6 118.1(4)
C10 C11 C12 123.1(3)
C6 C11 C12 118.8(3)
C8 C7 C6 120.6(4)
C8 C7 H7 119.7
C6 C7 H7 119.7
C3 O2 C2 118.0(4)
C15 C16 C14 60.7(3)
C15 C16 H16A 117.7
C14 C16 H16A 117.7
C15 C16 H16B 117.7
C14 C16 H16B 117.7
H16A C16 H16B 114.8
C9 C10 C11 121.4(4)
C9 C10 H10 119.3
C11 C10 H10 119.3
C7 C8 C9 120.0(4)
C7 C8 H8 120.0
C9 C8 H8 120.0
C10 C9 C8 120.9(4)
C10 C9 H9 119.6
C8 C9 H9 119.6
C1 C2 O2 108.3(5)
C1 C2 H2A 110.0
O2 C2 H2A 110.0
C1 C2 H2B 110.0
O2 C2 H2B 110.0
H2A C2 H2B 108.4
C2 C1 H1A 109.5
C2 C1 H1B 109.5
H1A C1 H1B 109.5
C2 C1 H1C 109.5
H1A C1 H1C 109.5
H1B C1 H1C 109.5

loop_
_geom_bond_atom_site_label_1
_geom_bond_atom_site_label_2
_geom_bond_distance
I1 C12 2.104(3)
N1 N2 1.358(3)
N1 C5 1.375(3)
N1 C13 1.408(3)
N2 C17 1.323(4)
F1 C18 1.322(4)
C17 C4 1.406(4)
C17 C18 1.505(4)
C6 C7 1.411(5)
C6 C11 1.415(5)
C6 C5 1.448(4)
C4 C5 1.409(4)
C4 C3 1.473(4)
C13 C12 1.352(4)
C13 C14 1.486(4)
F3 C18 1.329(4)
C3 O1 1.203(5)
C3 O2 1.305(5)
F2 C18 1.321(4)
C12 C11 1.447(5)
C14 C16 1.494(5)
C14 C15 1.501(5)
C14 H14 0.9800
C15 C16 1.475(6)
C15 H15A 0.9700
C15 H15B 0.9700
C11 C10 1.408(5)
C7 C8 1.374(6)
C7 H7 0.9300
O2 C2 1.464(4)
C16 H16A 0.9700
C16 H16B 0.9700
C10 C9 1.357(7)
C10 H10 0.9300
C8 C9 1.381(7)
C8 H8 0.9300
C9 H9 0.9300
C2 C1 1.443(8)
C2 H2A 0.9700
C2 H2B 0.9700
C1 H1A 0.9600
C1 H1B 0.9600
C1 H1C 0.9600
